data_7151287
loop_
_publ_author_name
'Krahl, Micha P.'
'J\"ager, Anne'
'Krause, Tilo'
'Kn\"olker, Hans-Joachim'

_publ_section_title
;
 First total synthesis of the 7-oxygenated carbazole alkaloids
 clauszoline-K, 3-formyl-7-hydroxycarbazole, clausine M, clausine N and
 the anti-HIV active siamenol using a highly efficient
 palladium-catalyzed approach.
;
_journal_issue 17
_journal_name_full 'Organic &amp; biomolecular chemistry'
_journal_page_first 3215
_journal_page_last 3219
_journal_paper_doi 10.1039/b607792g
_journal_volume 4
_journal_year 2006
_chemical_compound_source synthesis
_chemical_formula_moiety 'C14 H12 Br N O'
_chemical_formula_sum 'C14 H12 Br N O'
_chemical_formula_weight 290.16
_chemical_melting_point 444
_chemical_name_systematic 3-bromo-2-methoxy-6-methyl-9H-carbazole
_space_group_IT_number 4
_symmetry_cell_setting monoclinic
_symmetry_Int_Tables_number 4
_symmetry_space_group_name_Hall 'P 2yb'
_symmetry_space_group_name_H-M 'P 1 21 1'
_atom_sites_solution_hydrogens geom
_atom_sites_solution_primary direct
_atom_sites_solution_secondary difmap
_audit_creation_method SHELXL-97
_cell_angle_alpha 90.00
_cell_angle_beta 105.13(3)
_cell_angle_gamma 90.00
_cell_formula_units_Z 2
_cell_length_a 6.642(1)
_cell_length_b 7.761(1)
_cell_length_c 11.984(5)
_cell_measurement_reflns_used 134
_cell_measurement_temperature 198(2)
_cell_measurement_theta_max 23.068
_cell_measurement_theta_min 3.166
_cell_volume 596.3(3)
_computing_cell_refinement 'Dirax/lsq (Duisenberg, 1992)'
_computing_data_collection 'Collect (Nonius BV, 1999)'
_computing_data_reduction 'EvalCCD (Duisenberg et al., 2003)'
_computing_molecular_graphics 'ORTEP-3 for Windows (Farrugia, 1997), SCHAKAL99 (Keller & Pierrard, 1999)'
_computing_publication_material 'WinGX (Farrugia, 1999), enCIFer (Allen et al., 2004)'
_computing_structure_refinement 'SHELXL-97 (Sheldrick, 1997), WinGX (Farrugia, 1999), PLATON (Spek, 2005)'
_computing_structure_solution 'SIR2004 (Burla et al., 2005)'
_diffrn_ambient_temperature 198(2)
_diffrn_detector_area_resol_mean 9
_diffrn_measured_fraction_theta_full 0.999
_diffrn_measured_fraction_theta_max 0.999
_diffrn_measurement_device_type KappaCCD
_diffrn_measurement_method \f
_diffrn_radiation_monochromator graphite
_diffrn_radiation_probe x-ray
_diffrn_radiation_type MoK\a
_diffrn_radiation_wavelength 0.71073
_diffrn_reflns_av_R_equivalents 0.0289
_diffrn_reflns_av_sigmaI/netI 0.0223
_diffrn_reflns_limit_h_max 9
_diffrn_reflns_limit_h_min -9
_diffrn_reflns_limit_k_max 10
_diffrn_reflns_limit_k_min -10
_diffrn_reflns_limit_l_max 16
_diffrn_reflns_limit_l_min -16
_diffrn_reflns_number 16713
_diffrn_reflns_theta_full 30.00
_diffrn_reflns_theta_max 30.00
_diffrn_reflns_theta_min 3.16
_diffrn_source 'fine-focus sealed tube'
_exptl_absorpt_coefficient_mu 3.428
_exptl_absorpt_correction_T_max 0.7711
_exptl_absorpt_correction_T_min 0.5645
_exptl_absorpt_correction_type multi-scan
_exptl_absorpt_process_details 'SADABS version 2.10 (Sheldrick, Bruker AXS Inc.,2002)'
_exptl_crystal_colour colourless
_exptl_crystal_density_diffrn 1.616
_exptl_crystal_density_method 'not measured'
_exptl_crystal_description plate
_exptl_crystal_F_000 292
_exptl_crystal_size_max 0.36
_exptl_crystal_size_mid 0.30
_exptl_crystal_size_min 0.08
_refine_diff_density_max 0.230
_refine_diff_density_min -0.353
_refine_diff_density_rms 0.051
_refine_ls_abs_structure_details 'Flack H D (1983), Acta Cryst. A39, 876-881'
_refine_ls_abs_structure_Flack -0.005(6)
_refine_ls_extinction_method none
_refine_ls_goodness_of_fit_ref 1.084
_refine_ls_hydrogen_treatment mixed
_refine_ls_matrix_type full
_refine_ls_number_parameters 160
_refine_ls_number_reflns 3380
_refine_ls_number_restraints 1
_refine_ls_restrained_S_all 1.084
_refine_ls_R_factor_all 0.0269
_refine_ls_R_factor_gt 0.0220
_refine_ls_shift/su_max 0.001
_refine_ls_shift/su_mean 0.000
_refine_ls_structure_factor_coef Fsqd
_refine_ls_weighting_details 'calc w=1/[\s^2^(Fo^2^)+(0.0207P)^2^+0.0769P] where P=(Fo^2^+2Fc^2^)/3'
_refine_ls_weighting_scheme calc
_refine_ls_wR_factor_gt 0.0440
_refine_ls_wR_factor_ref 0.0453
_reflns_number_gt 3122
_reflns_number_total 3380
_reflns_threshold_expression >2sigma(I)
_cod_data_source_file b607792g.txt
_cod_data_source_block an13
_cod_original_sg_symbol_H-M 'P 21'
_cod_database_code 7151287

loop_
_symmetry_equiv_pos_as_xyz
'x, y, z'
'-x, y+1/2, -z'

loop_
_atom_site_label
_atom_site_type_symbol
_atom_site_fract_x
_atom_site_fract_y
_atom_site_fract_z
_atom_site_U_iso_or_equiv
_atom_site_adp_type
_atom_site_occupancy
_atom_site_symmetry_multiplicity
_atom_site_calc_flag
_atom_site_refinement_flags
_atom_site_disorder_assembly
_atom_site_disorder_group
Br Br 0.46777(2) 0.13792(3) 0.959220(13) 0.03538(5) Uani 1 1 d . . .
C1 C 0.2353(3) 0.4337(2) 0.32046(17) 0.0342(4) Uani 1 1 d . . .
H1 H 0.3109 0.4948 0.2759 0.041 Uiso 1 1 calc R . .
C2 C 0.0363(3) 0.3749(2) 0.27183(16) 0.0325(4) Uani 1 1 d . . .
H2 H -0.0248 0.3963 0.1921 0.039 Uiso 1 1 calc R . .
C3 C -0.0808(3) 0.2842(2) 0.33538(15) 0.0292(3) Uani 1 1 d . . .
C4 C 0.0075(3) 0.2512(2) 0.45176(14) 0.0273(3) Uani 1 1 d . . .
H4 H -0.0690 0.1901 0.4959 0.033 Uiso 1 1 calc R . .
C4A C 0.2105(3) 0.3086(2) 0.50373(15) 0.0258(3) Uani 1 1 d . . .
C4B C 0.3465(3) 0.2987(2) 0.61965(15) 0.0258(3) Uani 1 1 d . . .
C5 C 0.3272(3) 0.2269(2) 0.72269(15) 0.0262(3) Uani 1 1 d . . .
H5 H 0.2040 0.1667 0.7254 0.031 Uiso 1 1 calc R . .
C6 C 0.4899(3) 0.2443(2) 0.82116(15) 0.0270(3) Uani 1 1 d . . .
C7 C 0.6744(3) 0.3360(2) 0.81911(16) 0.0289(3) Uani 1 1 d . . .
C8 C 0.6962(3) 0.4061(2) 0.71722(18) 0.0319(4) Uani 1 1 d . . .
H8 H 0.8191 0.4666 0.7145 0.038 Uiso 1 1 calc R . .
C8A C 0.5326(3) 0.3855(2) 0.61846(16) 0.0285(3) Uani 1 1 d . . .
C9A C 0.3219(3) 0.4004(2) 0.43753(16) 0.0293(4) Uani 1 1 d . . .
N9 N 0.5154(2) 0.4447(2) 0.50825(16) 0.0331(3) Uani 1 1 d . . .
C10 C -0.2979(3) 0.2250(3) 0.27701(17) 0.0344(4) Uani 1 1 d . . .
H10A H -0.2917 0.1146 0.2384 0.052 Uiso 1 1 calc R . .
H10B H -0.3666 0.3109 0.2197 0.052 Uiso 1 1 calc R . .
H10C H -0.3773 0.2110 0.3348 0.052 Uiso 1 1 calc R . .
O11 O 0.82113(19) 0.34566(19) 0.92279(12) 0.0369(3) Uani 1 1 d . . .
C12 C 0.9990(3) 0.4513(3) 0.9274(2) 0.0462(5) Uani 1 1 d . . .
H12A H 1.0761 0.4054 0.8745 0.069 Uiso 1 1 calc R . .
H12B H 1.0897 0.4519 1.0063 0.069 Uiso 1 1 calc R . .
H12C H 0.9535 0.5692 0.9045 0.069 Uiso 1 1 calc R . .
H9N H 0.599(4) 0.510(4) 0.493(2) 0.049(7) Uiso 1 1 d . . .

loop_
_atom_site_aniso_label
_atom_site_aniso_U_11
_atom_site_aniso_U_22
_atom_site_aniso_U_33
_atom_site_aniso_U_23
_atom_site_aniso_U_13
_atom_site_aniso_U_12
Br 0.03704(8) 0.03594(8) 0.03393(8) 0.00494(11) 0.01067(6) -0.00227(11)
C1 0.0398(10) 0.0286(9) 0.0414(10) 0.0129(8) 0.0237(8) 0.0064(7)
C2 0.0378(9) 0.0278(9) 0.0345(8) 0.0076(7) 0.0145(8) 0.0078(7)
C3 0.0334(8) 0.0222(8) 0.0349(9) 0.0001(7) 0.0142(7) 0.0053(6)
C4 0.0321(8) 0.0201(7) 0.0340(9) 0.0016(6) 0.0163(7) 0.0002(6)
C4A 0.0298(8) 0.0186(7) 0.0335(8) 0.0009(6) 0.0164(7) 0.0018(6)
C4B 0.0276(7) 0.0180(7) 0.0361(9) -0.0006(6) 0.0160(7) -0.0010(6)
C5 0.0261(8) 0.0202(8) 0.0356(9) -0.0011(7) 0.0142(7) -0.0027(6)
C6 0.0303(8) 0.0199(7) 0.0343(9) -0.0004(7) 0.0146(7) 0.0000(6)
C7 0.0260(8) 0.0220(8) 0.0409(9) -0.0051(7) 0.0126(7) 0.0001(6)
C8 0.0266(8) 0.0253(8) 0.0477(10) -0.0031(8) 0.0167(8) -0.0052(6)
C8A 0.0293(8) 0.0195(7) 0.0418(9) 0.0004(7) 0.0186(7) -0.0008(6)
C9A 0.0312(9) 0.0211(8) 0.0410(9) 0.0034(7) 0.0193(8) 0.0015(6)
N9 0.0310(8) 0.0300(8) 0.0436(8) 0.0055(7) 0.0194(7) -0.0062(7)
C10 0.0358(9) 0.0306(9) 0.0358(10) 0.0024(8) 0.0079(8) 0.0005(7)
O11 0.0298(6) 0.0375(7) 0.0428(7) -0.0029(6) 0.0084(6) -0.0064(5)
C12 0.0290(9) 0.0574(14) 0.0514(12) -0.0075(10) 0.0090(8) -0.0131(9)

loop_
_atom_type_symbol
_atom_type_description
_atom_type_scat_dispersion_real
_atom_type_scat_dispersion_imag
_atom_type_scat_source
C C 0.0033 0.0016 'International Tables Vol C Tables 4.2.6.8 and 6.1.1.4'
H H 0.0000 0.0000 'International Tables Vol C Tables 4.2.6.8 and 6.1.1.4'
N N 0.0061 0.0033 'International Tables Vol C Tables 4.2.6.8 and 6.1.1.4'
O O 0.0106 0.0060 'International Tables Vol C Tables 4.2.6.8 and 6.1.1.4'
Br Br -0.2901 2.4595 'International Tables Vol C Tables 4.2.6.8 and 6.1.1.4'

loop_
_geom_angle_atom_site_label_1
_geom_angle_atom_site_label_2
_geom_angle_atom_site_label_3
_geom_angle
_geom_angle_site_symmetry_1
_geom_angle_site_symmetry_3
_geom_angle_publ_flag
C2 C1 C9A 117.60(16) . . ?
C2 C1 H1 121.2 . . ?
C9A C1 H1 121.2 . . ?
C1 C2 C3 122.75(17) . . ?
C1 C2 H2 118.6 . . ?
C3 C2 H2 118.6 . . ?
C4 C3 C2 119.10(17) . . ?
C4 C3 C10 120.96(16) . . ?
C2 C3 C10 119.94(16) . . ?
C3 C4 C4A 119.52(16) . . ?
C3 C4 H4 120.2 . . ?
C4A C4 H4 120.2 . . ?
C4 C4A C9A 119.69(16) . . ?
C4 C4A C4B 134.09(15) . . ?
C9A C4A C4B 106.21(15) . . ?
C5 C4B C8A 118.95(16) . . ?
C5 C4B C4A 133.98(15) . . ?
C8A C4B C4A 107.07(14) . . ?
C6 C5 C4B 119.07(15) . . ?
C6 C5 H5 120.5 . . ?
C4B C5 H5 120.5 . . ?
C5 C6 C7 121.26(16) . . ?
C5 C6 Br 118.84(12) . . ?
C7 C6 Br 119.87(14) . . ?
O11 C7 C8 124.68(15) . . ?
O11 C7 C6 115.14(16) . . ?
C8 C7 C6 120.18(17) . . ?
C7 C8 C8A 117.98(15) . . ?
C7 C8 H8 121.0 . . ?
C8A C8 H8 121.0 . . ?
N9 C8A C8 129.03(16) . . ?
N9 C8A C4B 108.41(16) . . ?
C8 C8A C4B 122.53(16) . . ?
N9 C9A C1 129.99(16) . . ?
N9 C9A C4A 108.68(16) . . ?
C1 C9A C4A 121.33(17) . . ?
C8A N9 C9A 109.64(15) . . ?
C8A N9 H9N 122.3(18) . . ?
C9A N9 H9N 127.1(18) . . ?
C3 C10 H10A 109.5 . . ?
C3 C10 H10B 109.5 . . ?
H10A C10 H10B 109.5 . . ?
C3 C10 H10C 109.5 . . ?
H10A C10 H10C 109.5 . . ?
H10B C10 H10C 109.5 . . ?
C7 O11 C12 116.95(16) . . ?
O11 C12 H12A 109.5 . . ?
O11 C12 H12B 109.5 . . ?
H12A C12 H12B 109.5 . . ?
O11 C12 H12C 109.5 . . ?
H12A C12 H12C 109.5 . . ?
H12B C12 H12C 109.5 . . ?

loop_
_geom_bond_atom_site_label_1
_geom_bond_atom_site_label_2
_geom_bond_distance
_geom_bond_site_symmetry_2
_geom_bond_publ_flag
Br C6 1.8890(18) . ?
C1 C2 1.376(3) . ?
C1 C9A 1.395(3) . ?
C1 H1 0.9500 . ?
C2 C3 1.411(2) . ?
C2 H2 0.9500 . ?
C3 C4 1.389(3) . ?
C3 C10 1.501(2) . ?
C4 C4A 1.402(2) . ?
C4 H4 0.9500 . ?
C4A C9A 1.411(2) . ?
C4A C4B 1.448(3) . ?
C4B C5 1.391(2) . ?
C4B C8A 1.412(2) . ?
C5 C6 1.383(3) . ?
C5 H5 0.9500 . ?
C6 C7 1.423(2) . ?
C7 O11 1.366(2) . ?
C7 C8 1.378(3) . ?
C8 C8A 1.391(3) . ?
C8 H8 0.9500 . ?
C8A N9 1.375(3) . ?
C9A N9 1.386(3) . ?
N9 H9N 0.80(3) . ?
C10 H10A 0.9800 . ?
C10 H10B 0.9800 . ?
C10 H10C 0.9800 . ?
O11 C12 1.428(2) . ?
C12 H12A 0.9800 . ?
C12 H12B 0.9800 . ?
C12 H12C 0.9800 . ?

loop_
_geom_torsion_atom_site_label_1
_geom_torsion_atom_site_label_2
_geom_torsion_atom_site_label_3
_geom_torsion_atom_site_label_4
_geom_torsion
_geom_torsion_site_symmetry_1
_geom_torsion_site_symmetry_2
_geom_torsion_site_symmetry_3
_geom_torsion_site_symmetry_4
_geom_torsion_publ_flag
C9A C1 C2 C3 0.1(3) . . . . ?
C1 C2 C3 C4 -0.4(3) . . . . ?
C1 C2 C3 C10 179.48(17) . . . . ?
C2 C3 C4 C4A 0.1(2) . . . . ?
C10 C3 C4 C4A -179.82(16) . . . . ?
C3 C4 C4A C9A 0.5(2) . . . . ?
C3 C4 C4A C4B 179.35(17) . . . . ?
C4 C4A C4B C5 0.7(3) . . . . ?
C9A C4A C4B C5 179.67(18) . . . . ?
C4 C4A C4B C8A -178.57(18) . . . . ?
C9A C4A C4B C8A 0.37(18) . . . . ?
C8A C4B C5 C6 0.7(2) . . . . ?
C4A C4B C5 C6 -178.51(17) . . . . ?
C4B C5 C6 C7 0.9(2) . . . . ?
C4B C5 C6 Br -177.25(12) . . . . ?
C5 C6 C7 O11 179.00(14) . . . . ?
Br C6 C7 O11 -2.9(2) . . . . ?
C5 C6 C7 C8 -1.6(3) . . . . ?
Br C6 C7 C8 176.51(13) . . . . ?
O11 C7 C8 C8A 179.99(16) . . . . ?
C6 C7 C8 C8A 0.6(3) . . . . ?
C7 C8 C8A N9 178.98(18) . . . . ?
C7 C8 C8A C4B 1.0(3) . . . . ?
C5 C4B C8A N9 179.95(15) . . . . ?
C4A C4B C8A N9 -0.63(19) . . . . ?
C5 C4B C8A C8 -1.7(3) . . . . ?
C4A C4B C8A C8 177.73(16) . . . . ?
C2 C1 C9A N9 -179.47(17) . . . . ?
C2 C1 C9A C4A 0.5(3) . . . . ?
C4 C4A C9A N9 179.14(15) . . . . ?
C4B C4A C9A N9 0.02(18) . . . . ?
C4 C4A C9A C1 -0.8(3) . . . . ?
C4B C4A C9A C1 -179.95(16) . . . . ?
C8 C8A N9 C9A -177.56(18) . . . . ?
C4B C8A N9 C9A 0.7(2) . . . . ?
C1 C9A N9 C8A 179.54(19) . . . . ?
C4A C9A N9 C8A -0.4(2) . . . . ?
C8 C7 O11 C12 6.9(3) . . . . ?
C6 C7 O11 C12 -173.72(17) . . . . ?

loop_
_cod_related_entry_id
_cod_related_entry_database
_cod_related_entry_code
1 ChemSpider 17243476
